data_7228378
loop_
_publ_author_name
'Mazik, Monika'
'Schulze, Mathias M.'
'Schwarzer, Anke'

_publ_section_title
;
 Conformations of benzene-based tripodal isatin-bearing compounds in the
 crystalline state
;
_journal_name_full CrystEngComm
_journal_paper_doi 10.1039/C7CE00576H
_journal_year 2017
_chemical_formula_moiety 'C42 H39 N3 O6, C2 H3 N'
_chemical_formula_sum 'C44 H42 N4 O6'
_chemical_formula_weight 722.81
_chemical_name_common
;
 1,1',1''-(2,4,6-triethylbenzene-1,3,5-triyl)tris(methylene)
triindoline-2,3-dione
;
_chemical_name_systematic
;
 1,1',1''-(2,4,6-triethylbenzene-1,3,5-triyl)tris(methylene)
 triindoline-2,3-dione
;
_space_group_crystal_system monoclinic
_space_group_IT_number 14
_space_group_name_Hall '-P 2ybc'
_space_group_name_H-M_alt 'P 1 21/c 1'
_symmetry_space_group_name_Hall '-P 2ybc'
_symmetry_space_group_name_H-M 'P 1 21/c 1'
_atom_sites_solution_hydrogens geom
_audit_creation_method SHELXL-2012
_audit_update_record
;
2016-09-02 deposited with the CCDC.
2017-06-02 downloaded from the CCDC.
;
_cell_angle_alpha 90
_cell_angle_beta 112.7102(9)
_cell_angle_gamma 90
_cell_formula_units_Z 4
_cell_length_a 18.9687(5)
_cell_length_b 8.5086(2)
_cell_length_c 24.4790(6)
_cell_measurement_reflns_used 9900
_cell_measurement_temperature 100(2)
_cell_measurement_theta_max 29.14
_cell_measurement_theta_min 2.50
_cell_volume 3644.53(16)
_computing_cell_refinement 'Bruker SAINT'
_computing_data_collection 'Bruker APEX2'
_computing_data_reduction 'Bruker SAINT'
_computing_molecular_graphics 'XP (Sheldrick, 2008)'
_computing_publication_material
;
<i>WinGX</i> (Farrugia, 2012), <i>publCIF</i> (Westrip, 2010), <i>SHELXLE</i>
 (H\"ubschle <i>et al.</i>,  2011)
;
_computing_structure_refinement 'SHELXL2014 (Sheldrick, 2015)'
_computing_structure_solution 'SHELXS-97 (Sheldrick, 2008)'
_diffrn_ambient_temperature 100(2)
_diffrn_measured_fraction_theta_full 0.996
_diffrn_measured_fraction_theta_max 0.997
_diffrn_measurement_device_type 'Bruker APEX-II CCD'
_diffrn_measurement_method '\f and \w scans'
_diffrn_radiation_type MoK\a
_diffrn_radiation_wavelength 0.71073
_diffrn_reflns_av_R_equivalents 0.0229
_diffrn_reflns_av_unetI/netI 0.0182
_diffrn_reflns_Laue_measured_fraction_full 0.996
_diffrn_reflns_Laue_measured_fraction_max 0.997
_diffrn_reflns_limit_h_max 24
_diffrn_reflns_limit_h_min -24
_diffrn_reflns_limit_k_max 10
_diffrn_reflns_limit_k_min -11
_diffrn_reflns_limit_l_max 32
_diffrn_reflns_limit_l_min -32
_diffrn_reflns_number 47755
_diffrn_reflns_point_group_measured_fraction_full 0.996
_diffrn_reflns_point_group_measured_fraction_max 0.997
_diffrn_reflns_theta_full 25.242
_diffrn_reflns_theta_max 27.900
_diffrn_reflns_theta_min 2.951
_exptl_absorpt_coefficient_mu 0.088
_exptl_crystal_colour red
_exptl_crystal_density_diffrn 1.317
_exptl_crystal_description block
_exptl_crystal_F_000 1528
_exptl_crystal_size_max 0.350
_exptl_crystal_size_mid 0.150
_exptl_crystal_size_min 0.130
_refine_diff_density_max 0.400
_refine_diff_density_min -0.401
_refine_diff_density_rms 0.054
_refine_ls_extinction_method none
_refine_ls_goodness_of_fit_ref 1.078
_refine_ls_hydrogen_treatment constr
_refine_ls_matrix_type full
_refine_ls_number_parameters 494
_refine_ls_number_reflns 8703
_refine_ls_number_restraints 0
_refine_ls_restrained_S_all 1.078
_refine_ls_R_factor_all 0.0569
_refine_ls_R_factor_gt 0.0503
_refine_ls_shift/su_max 0.001
_refine_ls_shift/su_mean 0.000
_refine_ls_structure_factor_coef Fsqd
_refine_ls_weighting_details
;
 w=1/[\s^2^(Fo^2^)+(0.0512P)^2^+3.6140P]
 where P=(Fo^2^+2Fc^2^)/3
;
_refine_ls_weighting_scheme calc
_refine_ls_wR_factor_gt 0.1288
_refine_ls_wR_factor_ref 0.1327
_reflns_Friedel_coverage 0.000
_reflns_number_gt 7707
_reflns_number_total 8703
_reflns_threshold_expression 'I > 2\s(I)'
_cod_data_source_file c7ce00576h2.cif
_cod_data_source_block Schulze_19_0m
_cod_database_code 7228378
_shelx_space_group_comment
;
The symmetry employed for this shelxl refinement is uniquely defined
by the following loop, which should always be used as a source of
symmetry information in preference to the above space-group names.
They are only intended as comments.
;
_shelx_estimated_absorpt_t_min 0.970
_shelx_estimated_absorpt_t_max 0.989
_shelxl_version_number 2012-9

loop_
_space_group_symop_operation_xyz
'x, y, z'
'-x, y+1/2, -z+1/2'
'-x, -y, -z'
'x, -y-1/2, z-1/2'

loop_
_atom_site_label
_atom_site_type_symbol
_atom_site_fract_x
_atom_site_fract_y
_atom_site_fract_z
_atom_site_U_iso_or_equiv
_atom_site_adp_type
_atom_site_occupancy
_atom_site_site_symmetry_order
_atom_site_calc_flag
_atom_site_refinement_flags_posn
_atom_site_refinement_flags_adp
N1 N 0.12021(7) 0.83424(15) 0.25937(6) 0.0150(3) Uani 1 1 d . .
N3 N 0.37494(7) 0.44922(16) 0.45360(6) 0.0168(3) Uani 1 1 d . .
N2 N 0.14964(8) 0.93235(16) 0.53464(6) 0.0172(3) Uani 1 1 d . .
O1 O -0.00910(6) 0.88993(14) 0.21440(5) 0.0205(2) Uani 1 1 d . .
O2 O 0.04481(7) 1.13377(16) 0.15563(5) 0.0274(3) Uani 1 1 d . .
O3 O 0.23871(7) 1.07117(17) 0.61169(6) 0.0313(3) Uani 1 1 d . .
O4 O 0.14569(9) 0.9520(2) 0.67576(6) 0.0395(4) Uani 1 1 d . .
O5 O 0.36482(7) 0.17851(15) 0.44452(6) 0.0261(3) Uani 1 1 d . .
O6 O 0.48343(8) 0.22441(15) 0.39565(6) 0.0291(3) Uani 1 1 d . .
C1 C 0.21463(8) 0.58594(17) 0.38782(7) 0.0134(3) Uani 1 1 d . .
C2 C 0.16137(8) 0.70451(17) 0.35956(6) 0.0131(3) Uani 1 1 d . .
C3 C 0.14750(8) 0.82711(17) 0.39245(7) 0.0136(3) Uani 1 1 d . .
C4 C 0.19045(8) 0.83651(18) 0.45371(7) 0.0144(3) Uani 1 1 d . .
C5 C 0.24762(8) 0.72449(19) 0.48229(7) 0.0153(3) Uani 1 1 d . .
C6 C 0.25890(8) 0.59935(18) 0.44892(7) 0.0146(3) Uani 1 1 d . .
C7 C 0.21968(9) 0.43856(18) 0.35421(7) 0.0166(3) Uani 1 1 d . .
H7A H 0.1670 0.4064 0.3288 0.020 Uiso 1 1 calc R U
H7B H 0.2419 0.3535 0.3834 0.020 Uiso 1 1 calc R U
C8 C 0.26635(9) 0.4499(2) 0.31513(7) 0.0202(3) Uani 1 1 d . .
H8A H 0.2763 0.3440 0.3040 0.030 Uiso 1 1 calc R U
H8B H 0.3150 0.5028 0.3371 0.030 Uiso 1 1 calc R U
H8C H 0.2375 0.5101 0.2793 0.030 Uiso 1 1 calc R U
C9 C 0.11524(9) 0.69446(18) 0.29297(7) 0.0148(3) Uani 1 1 d . .
H9A H 0.1331 0.6022 0.2772 0.018 Uiso 1 1 calc R U
H9B H 0.0609 0.6764 0.2862 0.018 Uiso 1 1 calc R U
C10 C 0.05702(9) 0.91336(19) 0.22212(6) 0.0165(3) Uani 1 1 d . .
C11 C 0.08638(9) 1.04245(19) 0.19120(7) 0.0187(3) Uani 1 1 d . .
C12 C 0.16950(9) 1.02446(19) 0.21574(7) 0.0178(3) Uani 1 1 d . .
C13 C 0.22575(10) 1.1118(2) 0.20708(7) 0.0203(3) Uani 1 1 d . .
H13 H 0.2125 1.1940 0.1786 0.024 Uiso 1 1 calc R U
C14 C 0.30226(10) 1.0778(2) 0.24067(7) 0.0211(3) Uani 1 1 d . .
C15 C 0.31897(9) 0.9571(2) 0.28249(7) 0.0208(3) Uani 1 1 d . .
H15 H 0.3711 0.9353 0.3059 0.025 Uiso 1 1 calc R U
C16 C 0.26286(9) 0.86678(19) 0.29152(7) 0.0181(3) Uani 1 1 d . .
H16 H 0.2760 0.7852 0.3202 0.022 Uiso 1 1 calc R U
C17 C 0.18762(9) 0.90090(18) 0.25703(7) 0.0156(3) Uani 1 1 d . .
C18 C 0.08725(9) 0.94924(18) 0.36152(7) 0.0165(3) Uani 1 1 d . .
H18A H 0.0581 0.9736 0.3864 0.020 Uiso 1 1 calc R U
H18B H 0.0511 0.9056 0.3236 0.020 Uiso 1 1 calc R U
C19 C 0.12207(10) 1.10117(19) 0.34934(8) 0.0214(3) Uani 1 1 d . .
H19A H 0.0815 1.1668 0.3217 0.032 Uiso 1 1 calc R U
H19B H 0.1594 1.0755 0.3320 0.032 Uiso 1 1 calc R U
H19C H 0.1476 1.1584 0.3865 0.032 Uiso 1 1 calc R U
C20 C 0.17694(9) 0.97428(18) 0.48820(7) 0.0166(3) Uani 1 1 d . .
H20A H 0.2254 1.0332 0.5066 0.020 Uiso 1 1 calc R U
H20B H 0.1392 1.0458 0.4599 0.020 Uiso 1 1 calc R U
C21 C 0.18222(10) 0.9893(2) 0.59113(7) 0.0220(3) Uani 1 1 d . .
C22 C 0.13225(10) 0.9273(2) 0.62418(7) 0.0238(4) Uani 1 1 d . .
C23 C 0.07037(9) 0.83946(19) 0.57966(7) 0.0177(3) Uani 1 1 d . .
C24 C 0.00856(10) 0.7597(2) 0.58306(7) 0.0197(3) Uani 1 1 d . .
H24 H 0.0018 0.7546 0.6195 0.024 Uiso 1 1 calc R U
C25 C -0.04350(10) 0.68718(19) 0.53296(8) 0.0199(3) Uani 1 1 d . .
C26 C -0.03177(9) 0.69880(19) 0.47991(7) 0.0196(3) Uani 1 1 d . .
H26 H -0.0677 0.6507 0.4454 0.024 Uiso 1 1 calc R U
C27 C 0.03048(9) 0.77810(19) 0.47563(7) 0.0167(3) Uani 1 1 d . .
H27 H 0.0372 0.7839 0.4392 0.020 Uiso 1 1 calc R U
C28 C 0.08175(9) 0.84765(18) 0.52642(7) 0.0149(3) Uani 1 1 d . .
C29 C 0.29487(9) 0.7381(2) 0.54859(7) 0.0198(3) Uani 1 1 d . .
H29A H 0.2920 0.8476 0.5612 0.024 Uiso 1 1 calc R U
H29B H 0.3490 0.7155 0.5561 0.024 Uiso 1 1 calc R U
C30 C 0.26867(10) 0.6267(2) 0.58627(7) 0.0251(4) Uani 1 1 d . .
H30A H 0.2997 0.6445 0.6283 0.038 Uiso 1 1 calc R U
H30B H 0.2747 0.5177 0.5760 0.038 Uiso 1 1 calc R U
H30C H 0.2148 0.6469 0.5786 0.038 Uiso 1 1 calc R U
C31 C 0.31880(9) 0.4754(2) 0.48006(7) 0.0179(3) Uani 1 1 d . .
H31A H 0.3461 0.5073 0.5219 0.021 Uiso 1 1 calc R U
H31B H 0.2925 0.3748 0.4799 0.021 Uiso 1 1 calc R U
C32 C 0.39223(9) 0.3028(2) 0.43896(7) 0.0194(3) Uani 1 1 d . .
C33 C 0.45429(9) 0.3291(2) 0.41271(7) 0.0203(3) Uani 1 1 d . .
C34 C 0.46645(9) 0.50006(19) 0.41497(7) 0.0174(3) Uani 1 1 d . .
C35 C 0.51361(9) 0.5923(2) 0.39681(7) 0.0201(3) Uani 1 1 d . .
H35 H 0.5448 0.5456 0.3788 0.024 Uiso 1 1 calc R U
C36 C 0.51479(9) 0.7552(2) 0.40537(7) 0.0213(3) Uani 1 1 d . .
C37 C 0.46679(9) 0.8190(2) 0.43097(7) 0.0204(3) Uani 1 1 d . .
H37 H 0.4672 0.9296 0.4365 0.024 Uiso 1 1 calc R U
C38 C 0.41820(9) 0.72734(19) 0.44879(7) 0.0180(3) Uani 1 1 d . .
H38 H 0.3859 0.7738 0.4658 0.022 Uiso 1 1 calc R U
C39 C 0.41892(8) 0.56675(19) 0.44064(6) 0.0162(3) Uani 1 1 d . .
C40 C 0.36494(11) 1.1727(2) 0.23350(9) 0.0304(4) Uani 1 1 d . .
H40A H 0.3983 1.2153 0.2720 0.046 Uiso 1 1 calc R U
H40B H 0.3425 1.2593 0.2058 0.046 Uiso 1 1 calc R U
H40C H 0.3948 1.1053 0.2180 0.046 Uiso 1 1 calc R U
C41 C -0.11056(11) 0.5969(2) 0.53524(9) 0.0285(4) Uani 1 1 d . .
H41A H -0.1159 0.4977 0.5137 0.043 Uiso 1 1 calc R U
H41B H -0.1572 0.6594 0.5169 0.043 Uiso 1 1 calc R U
H41C H -0.1022 0.5750 0.5766 0.043 Uiso 1 1 calc R U
C42 C 0.56703(11) 0.8597(2) 0.38811(10) 0.0321(4) Uani 1 1 d . .
H42A H 0.5526 0.9699 0.3893 0.048 Uiso 1 1 calc R U
H42B H 0.5625 0.8333 0.3479 0.048 Uiso 1 1 calc R U
H42C H 0.6200 0.8440 0.4158 0.048 Uiso 1 1 calc R U
N4 N 0.45832(11) 0.8454(3) 0.21621(11) 0.0483(5) Uani 1 1 d . .
C43 C 0.38763(14) 0.5985(3) 0.23141(11) 0.0420(5) Uani 1 1 d . .
H43A H 0.3594 0.6257 0.2563 0.063 Uiso 1 1 calc R U
H43B H 0.4249 0.5160 0.2508 0.063 Uiso 1 1 calc R U
H43C H 0.3518 0.5606 0.1929 0.063 Uiso 1 1 calc R U
C44 C 0.42715(11) 0.7366(3) 0.22294(9) 0.0326(4) Uani 1 1 d . .

loop_
_atom_site_aniso_label
_atom_site_aniso_U_11
_atom_site_aniso_U_22
_atom_site_aniso_U_33
_atom_site_aniso_U_23
_atom_site_aniso_U_13
_atom_site_aniso_U_12
N1 0.0147(6) 0.0153(6) 0.0146(6) 0.0019(5) 0.0052(5) 0.0004(5)
N3 0.0151(6) 0.0164(6) 0.0185(6) 0.0011(5) 0.0061(5) 0.0016(5)
N2 0.0168(6) 0.0202(7) 0.0148(6) -0.0040(5) 0.0064(5) -0.0026(5)
O1 0.0142(5) 0.0232(6) 0.0207(5) -0.0015(5) 0.0028(4) 0.0008(4)
O2 0.0282(7) 0.0285(7) 0.0212(6) 0.0098(5) 0.0047(5) 0.0070(5)
O3 0.0240(6) 0.0404(8) 0.0270(6) -0.0158(6) 0.0072(5) -0.0106(6)
O4 0.0412(8) 0.0618(10) 0.0149(6) -0.0102(6) 0.0103(6) -0.0086(7)
O5 0.0267(6) 0.0180(6) 0.0320(7) 0.0021(5) 0.0095(5) 0.0009(5)
O6 0.0339(7) 0.0238(6) 0.0323(7) -0.0016(5) 0.0158(6) 0.0097(5)
C1 0.0126(6) 0.0117(7) 0.0176(7) 0.0011(5) 0.0077(5) -0.0019(5)
C2 0.0129(7) 0.0122(7) 0.0158(7) 0.0019(5) 0.0073(5) -0.0016(5)
C3 0.0131(7) 0.0128(7) 0.0172(7) 0.0020(5) 0.0082(6) -0.0016(5)
C4 0.0144(7) 0.0141(7) 0.0170(7) -0.0005(5) 0.0085(6) -0.0030(5)
C5 0.0129(7) 0.0185(7) 0.0158(7) 0.0010(6) 0.0068(6) -0.0032(6)
C6 0.0129(7) 0.0151(7) 0.0172(7) 0.0034(6) 0.0071(6) -0.0008(5)
C7 0.0153(7) 0.0117(7) 0.0204(7) 0.0000(6) 0.0043(6) 0.0005(5)
C8 0.0205(8) 0.0198(8) 0.0189(7) -0.0037(6) 0.0061(6) 0.0039(6)
C9 0.0154(7) 0.0131(7) 0.0155(7) 0.0011(5) 0.0056(6) -0.0007(5)
C10 0.0195(7) 0.0161(7) 0.0123(6) -0.0017(5) 0.0044(6) 0.0018(6)
C11 0.0223(8) 0.0196(8) 0.0128(7) 0.0009(6) 0.0054(6) 0.0016(6)
C12 0.0226(8) 0.0168(7) 0.0144(7) 0.0012(6) 0.0077(6) 0.0020(6)
C13 0.0282(9) 0.0171(8) 0.0183(7) 0.0017(6) 0.0119(6) 0.0004(6)
C14 0.0257(8) 0.0180(8) 0.0242(8) -0.0010(6) 0.0148(7) -0.0031(6)
C15 0.0183(8) 0.0208(8) 0.0237(8) 0.0010(6) 0.0087(6) -0.0001(6)
C16 0.0182(7) 0.0169(7) 0.0198(7) 0.0038(6) 0.0080(6) 0.0019(6)
C17 0.0190(7) 0.0153(7) 0.0144(7) -0.0006(6) 0.0084(6) 0.0002(6)
C18 0.0174(7) 0.0157(7) 0.0184(7) 0.0023(6) 0.0094(6) 0.0029(6)
C19 0.0295(9) 0.0143(7) 0.0249(8) 0.0032(6) 0.0157(7) 0.0020(6)
C20 0.0181(7) 0.0157(7) 0.0182(7) -0.0020(6) 0.0093(6) -0.0024(6)
C21 0.0209(8) 0.0262(9) 0.0177(7) -0.0061(6) 0.0063(6) -0.0001(7)
C22 0.0250(8) 0.0294(9) 0.0170(7) -0.0026(7) 0.0081(6) 0.0014(7)
C23 0.0215(8) 0.0193(8) 0.0134(7) 0.0001(6) 0.0080(6) 0.0033(6)
C24 0.0254(8) 0.0200(8) 0.0192(7) 0.0037(6) 0.0145(6) 0.0050(6)
C25 0.0231(8) 0.0138(7) 0.0289(8) -0.0002(6) 0.0167(7) 0.0011(6)
C26 0.0211(8) 0.0172(8) 0.0222(8) -0.0043(6) 0.0102(6) -0.0030(6)
C27 0.0198(7) 0.0166(7) 0.0160(7) -0.0015(6) 0.0095(6) -0.0008(6)
C28 0.0166(7) 0.0138(7) 0.0161(7) 0.0007(6) 0.0082(6) 0.0019(6)
C29 0.0156(7) 0.0251(8) 0.0157(7) -0.0013(6) 0.0030(6) -0.0007(6)
C30 0.0260(9) 0.0329(9) 0.0150(7) 0.0020(7) 0.0064(6) 0.0006(7)
C31 0.0157(7) 0.0206(8) 0.0179(7) 0.0042(6) 0.0070(6) 0.0028(6)
C32 0.0176(7) 0.0197(8) 0.0173(7) 0.0022(6) 0.0028(6) 0.0049(6)
C33 0.0188(8) 0.0222(8) 0.0175(7) 0.0002(6) 0.0043(6) 0.0046(6)
C34 0.0161(7) 0.0191(8) 0.0146(7) 0.0002(6) 0.0034(6) 0.0042(6)
C35 0.0155(7) 0.0279(9) 0.0169(7) 0.0012(6) 0.0063(6) 0.0058(6)
C36 0.0175(8) 0.0266(9) 0.0202(8) 0.0032(6) 0.0076(6) 0.0010(6)
C37 0.0188(8) 0.0194(8) 0.0212(8) 0.0004(6) 0.0060(6) 0.0002(6)
C38 0.0158(7) 0.0201(8) 0.0178(7) -0.0009(6) 0.0062(6) 0.0017(6)
C39 0.0126(7) 0.0205(8) 0.0129(6) 0.0010(6) 0.0022(5) 0.0018(6)
C40 0.0309(10) 0.0265(9) 0.0402(10) 0.0042(8) 0.0209(8) -0.0053(8)
C41 0.0312(10) 0.0216(9) 0.0431(11) -0.0045(8) 0.0260(8) -0.0059(7)
C42 0.0313(10) 0.0310(10) 0.0425(11) 0.0033(8) 0.0236(9) -0.0021(8)
N4 0.0371(10) 0.0429(11) 0.0718(14) 0.0025(10) 0.0286(10) 0.0020(9)
C43 0.0418(12) 0.0329(11) 0.0538(13) 0.0010(10) 0.0214(11) 0.0008(9)
C44 0.0261(9) 0.0336(11) 0.0394(11) -0.0008(8) 0.0141(8) 0.0063(8)

loop_
_atom_type_symbol
_atom_type_description
_atom_type_scat_dispersion_real
_atom_type_scat_dispersion_imag
_atom_type_scat_source
C C 0.0033 0.0016 'International Tables Vol C Tables 4.2.6.8 and 6.1.1.4'
H H 0.0000 0.0000 'International Tables Vol C Tables 4.2.6.8 and 6.1.1.4'
N N 0.0061 0.0033 'International Tables Vol C Tables 4.2.6.8 and 6.1.1.4'
O O 0.0106 0.0060 'International Tables Vol C Tables 4.2.6.8 and 6.1.1.4'

loop_
_geom_angle_atom_site_label_1
_geom_angle_atom_site_label_2
_geom_angle_atom_site_label_3
_geom_angle
C10 N1 C17 110.30(13)
C10 N1 C9 122.78(13)
C17 N1 C9 126.81(13)
C32 N3 C39 111.26(13)
C32 N3 C31 122.91(14)
C39 N3 C31 125.83(13)
C21 N2 C28 110.74(13)
C21 N2 C20 122.80(14)
C28 N2 C20 125.94(13)
C2 C1 C6 118.99(14)
C2 C1 C7 120.53(13)
C6 C1 C7 120.27(13)
C3 C2 C1 120.62(13)
C3 C2 C9 119.82(13)
C1 C2 C9 119.48(13)
C2 C3 C4 119.64(14)
C2 C3 C18 119.73(13)
C4 C3 C18 120.62(13)
C3 C4 C5 120.59(14)
C3 C4 C20 118.88(14)
C5 C4 C20 120.46(13)
C6 C5 C4 118.91(14)
C6 C5 C29 121.07(14)
C4 C5 C29 120.00(14)
C5 C6 C1 121.03(14)
C5 C6 C31 119.01(13)
C1 C6 C31 119.95(14)
C1 C7 C8 117.14(13)
C1 C7 H7A 108.0
C8 C7 H7A 108.0
C1 C7 H7B 108.0
C8 C7 H7B 108.0
H7A C7 H7B 107.3
C7 C8 H8A 109.5
C7 C8 H8B 109.5
H8A C8 H8B 109.5
C7 C8 H8C 109.5
H8A C8 H8C 109.5
H8B C8 H8C 109.5
N1 C9 C2 114.73(12)
N1 C9 H9A 108.6
C2 C9 H9A 108.6
N1 C9 H9B 108.6
C2 C9 H9B 108.6
H9A C9 H9B 107.6
O1 C10 N1 127.62(15)
O1 C10 C11 125.79(14)
N1 C10 C11 106.59(13)
O2 C11 C12 131.67(16)
O2 C11 C10 123.36(15)
C12 C11 C10 104.97(13)
C13 C12 C17 121.55(15)
C13 C12 C11 130.88(15)
C17 C12 C11 107.40(14)
C12 C13 C14 119.17(15)
C12 C13 H13 120.4
C14 C13 H13 120.4
C13 C14 C15 118.32(15)
C13 C14 C40 120.66(16)
C15 C14 C40 120.98(16)
C14 C15 C16 123.29(15)
C14 C15 H15 118.4
C16 C15 H15 118.4
C17 C16 C15 117.28(15)
C17 C16 H16 121.4
C15 C16 H16 121.4
C16 C17 C12 120.36(15)
C16 C17 N1 128.76(14)
C12 C17 N1 110.71(13)
C3 C18 C19 112.19(13)
C3 C18 H18A 109.2
C19 C18 H18A 109.2
C3 C18 H18B 109.2
C19 C18 H18B 109.2
H18A C18 H18B 107.9
C18 C19 H19A 109.5
C18 C19 H19B 109.5
H19A C19 H19B 109.5
C18 C19 H19C 109.5
H19A C19 H19C 109.5
H19B C19 H19C 109.5
N2 C20 C4 115.38(13)
N2 C20 H20A 108.4
C4 C20 H20A 108.4
N2 C20 H20B 108.4
C4 C20 H20B 108.4
H20A C20 H20B 107.5
O3 C21 N2 127.27(16)
O3 C21 C22 126.64(15)
N2 C21 C22 106.09(14)
O4 C22 C23 130.85(17)
O4 C22 C21 124.03(17)
C23 C22 C21 105.12(13)
C24 C23 C28 121.19(15)
C24 C23 C22 131.36(15)
C28 C23 C22 107.45(14)
C23 C24 C25 119.67(14)
C23 C24 H24 120.2
C25 C24 H24 120.2
C24 C25 C26 118.29(15)
C24 C25 C41 121.15(15)
C26 C25 C41 120.56(16)
C27 C26 C25 122.91(15)
C27 C26 H26 118.5
C25 C26 H26 118.5
C28 C27 C26 117.44(14)
C28 C27 H27 121.3
C26 C27 H27 121.3
C27 C28 C23 120.50(14)
C27 C28 N2 129.02(14)
C23 C28 N2 110.48(13)
C5 C29 C30 113.55(13)
C5 C29 H29A 108.9
C30 C29 H29A 108.9
C5 C29 H29B 108.9
C30 C29 H29B 108.9
H29A C29 H29B 107.7
C29 C30 H30A 109.5
C29 C30 H30B 109.5
H30A C30 H30B 109.5
C29 C30 H30C 109.5
H30A C30 H30C 109.5
H30B C30 H30C 109.5
N3 C31 C6 114.49(12)
N3 C31 H31A 108.6
C6 C31 H31A 108.6
N3 C31 H31B 108.6
C6 C31 H31B 108.6
H31A C31 H31B 107.6
O5 C32 N3 127.50(16)
O5 C32 C33 126.69(15)
N3 C32 C33 105.81(14)
O6 C33 C34 131.14(16)
O6 C33 C32 123.87(16)
C34 C33 C32 104.98(13)
C35 C34 C39 121.38(15)
C35 C34 C33 131.26(15)
C39 C34 C33 107.36(14)
C34 C35 C36 119.18(15)
C34 C35 H35 120.4
C36 C35 H35 120.4
C37 C36 C35 118.40(15)
C37 C36 C42 120.54(16)
C35 C36 C42 121.06(16)
C36 C37 C38 122.95(16)
C36 C37 H37 118.5
C38 C37 H37 118.5
C39 C38 C37 117.52(15)
C39 C38 H38 121.2
C37 C38 H38 121.2
C38 C39 C34 120.57(15)
C38 C39 N3 128.85(14)
C34 C39 N3 110.56(14)
C14 C40 H40A 109.5
C14 C40 H40B 109.5
H40A C40 H40B 109.5
C14 C40 H40C 109.5
H40A C40 H40C 109.5
H40B C40 H40C 109.5
C25 C41 H41A 109.5
C25 C41 H41B 109.5
H41A C41 H41B 109.5
C25 C41 H41C 109.5
H41A C41 H41C 109.5
H41B C41 H41C 109.5
C36 C42 H42A 109.5
C36 C42 H42B 109.5
H42A C42 H42B 109.5
C36 C42 H42C 109.5
H42A C42 H42C 109.5
H42B C42 H42C 109.5
C44 C43 H43A 109.5
C44 C43 H43B 109.5
H43A C43 H43B 109.5
C44 C43 H43C 109.5
H43A C43 H43C 109.5
H43B C43 H43C 109.5
N4 C44 C43 179.9(3)

loop_
_geom_bond_atom_site_label_1
_geom_bond_atom_site_label_2
_geom_bond_distance
N1 C10 1.370(2)
N1 C17 1.420(2)
N1 C9 1.4696(19)
N3 C32 1.371(2)
N3 C39 1.415(2)
N3 C31 1.461(2)
N2 C21 1.367(2)
N2 C28 1.421(2)
N2 C20 1.4636(19)
O1 C10 1.211(2)
O2 C11 1.206(2)
O3 C21 1.212(2)
O4 C22 1.206(2)
O5 C32 1.209(2)
O6 C33 1.204(2)
C1 C2 1.406(2)
C1 C6 1.409(2)
C1 C7 1.523(2)
C2 C3 1.403(2)
C2 C9 1.526(2)
C3 C4 1.405(2)
C3 C18 1.514(2)
C4 C5 1.410(2)
C4 C20 1.523(2)
C5 C6 1.408(2)
C5 C29 1.526(2)
C6 C31 1.522(2)
C7 C8 1.537(2)
C7 H7A 0.9900
C7 H7B 0.9900
C8 H8A 0.9800
C8 H8B 0.9800
C8 H8C 0.9800
C9 H9A 0.9900
C9 H9B 0.9900
C10 C11 1.554(2)
C11 C12 1.463(2)
C12 C13 1.382(2)
C12 C17 1.406(2)
C13 C14 1.394(2)
C13 H13 0.9500
C14 C15 1.397(2)
C14 C40 1.503(2)
C15 C16 1.398(2)
C15 H15 0.9500
C16 C17 1.380(2)
C16 H16 0.9500
C18 C19 1.532(2)
C18 H18A 0.9900
C18 H18B 0.9900
C19 H19A 0.9800
C19 H19B 0.9800
C19 H19C 0.9800
C20 H20A 0.9900
C20 H20B 0.9900
C21 C22 1.557(2)
C22 C23 1.461(2)
C23 C24 1.385(2)
C23 C28 1.403(2)
C24 C25 1.387(2)
C24 H24 0.9500
C25 C26 1.403(2)
C25 C41 1.505(2)
C26 C27 1.399(2)
C26 H26 0.9500
C27 C28 1.381(2)
C27 H27 0.9500
C29 C30 1.533(2)
C29 H29A 0.9900
C29 H29B 0.9900
C30 H30A 0.9800
C30 H30B 0.9800
C30 H30C 0.9800
C31 H31A 0.9900
C31 H31B 0.9900
C32 C33 1.560(2)
C33 C34 1.471(2)
C34 C35 1.386(2)
C34 C39 1.403(2)
C35 C36 1.400(3)
C35 H35 0.9500
C36 C37 1.399(2)
C36 C42 1.508(2)
C37 C38 1.399(2)
C37 H37 0.9500
C38 C39 1.382(2)
C38 H38 0.9500
C40 H40A 0.9800
C40 H40B 0.9800
C40 H40C 0.9800
C41 H41A 0.9800
C41 H41B 0.9800
C41 H41C 0.9800
C42 H42A 0.9800
C42 H42B 0.9800
C42 H42C 0.9800
N4 C44 1.144(3)
C43 C44 1.451(3)
C43 H43A 0.9800
C43 H43B 0.9800
C43 H43C 0.9800

loop_
_geom_hbond_atom_site_label_D
_geom_hbond_atom_site_label_H
_geom_hbond_atom_site_label_A
_geom_hbond_distance_DH
_geom_hbond_distance_HA
_geom_hbond_distance_DA
_geom_hbond_angle_DHA
_geom_hbond_site_symmetry_A
C9 H9A O4 0.99 2.63 3.376(2) 132.6 4_575
C9 H9B O1 0.99 2.63 3.2435(19) 120.5 2_545
C27 H27 O2 0.95 2.58 3.2138(19) 124.5 2_545
C43 H43B N4 0.98 2.51 3.454(3) 162.6 2_645
C43 H43C O3 0.98 2.55 3.501(3) 162.9 4_575

loop_
_geom_torsion_atom_site_label_1
_geom_torsion_atom_site_label_2
_geom_torsion_atom_site_label_3
_geom_torsion_atom_site_label_4
_geom_torsion
C6 C1 C2 C3 -5.6(2)
C7 C1 C2 C3 169.20(13)
C6 C1 C2 C9 177.70(13)
C7 C1 C2 C9 -7.5(2)
C1 C2 C3 C4 3.7(2)
C9 C2 C3 C4 -179.58(13)
C1 C2 C3 C18 -177.12(13)
C9 C2 C3 C18 -0.5(2)
C2 C3 C4 C5 0.4(2)
C18 C3 C4 C5 -178.72(13)
C2 C3 C4 C20 177.42(13)
C18 C3 C4 C20 -1.7(2)
C3 C4 C5 C6 -2.6(2)
C20 C4 C5 C6 -179.52(13)
C3 C4 C5 C29 178.78(13)
C20 C4 C5 C29 1.8(2)
C4 C5 C6 C1 0.6(2)
C29 C5 C6 C1 179.27(14)
C4 C5 C6 C31 -178.04(13)
C29 C5 C6 C31 0.6(2)
C2 C1 C6 C5 3.4(2)
C7 C1 C6 C5 -171.41(13)
C2 C1 C6 C31 -177.93(13)
C7 C1 C6 C31 7.2(2)
C2 C1 C7 C8 82.07(18)
C6 C1 C7 C8 -103.19(16)
C10 N1 C9 C2 -126.13(15)
C17 N1 C9 C2 58.15(19)
C3 C2 C9 N1 57.64(18)
C1 C2 C9 N1 -125.65(14)
C17 N1 C10 O1 -178.10(15)
C9 N1 C10 O1 5.6(2)
C17 N1 C10 C11 1.49(16)
C9 N1 C10 C11 -174.86(13)
O1 C10 C11 O2 0.0(3)
N1 C10 C11 O2 -179.63(15)
O1 C10 C11 C12 179.17(15)
N1 C10 C11 C12 -0.43(16)
O2 C11 C12 C13 3.0(3)
C10 C11 C12 C13 -176.08(16)
O2 C11 C12 C17 178.33(18)
C10 C11 C12 C17 -0.78(16)
C17 C12 C13 C14 -0.9(2)
C11 C12 C13 C14 173.88(16)
C12 C13 C14 C15 -0.7(2)
C12 C13 C14 C40 -178.56(16)
C13 C14 C15 C16 1.3(3)
C40 C14 C15 C16 179.08(16)
C14 C15 C16 C17 -0.2(2)
C15 C16 C17 C12 -1.5(2)
C15 C16 C17 N1 -176.12(15)
C13 C12 C17 C16 2.0(2)
C11 C12 C17 C16 -173.83(14)
C13 C12 C17 N1 177.56(14)
C11 C12 C17 N1 1.73(17)
C10 N1 C17 C16 172.99(16)
C9 N1 C17 C16 -10.8(3)
C10 N1 C17 C12 -2.09(17)
C9 N1 C17 C12 174.07(14)
C2 C3 C18 C19 -99.87(16)
C4 C3 C18 C19 79.25(17)
C21 N2 C20 C4 130.62(16)
C28 N2 C20 C4 -58.4(2)
C3 C4 C20 N2 118.25(15)
C5 C4 C20 N2 -64.73(19)
C28 N2 C21 O3 -176.98(18)
C20 N2 C21 O3 -4.8(3)
C28 N2 C21 C22 3.27(18)
C20 N2 C21 C22 175.46(14)
O3 C21 C22 O4 -1.6(3)
N2 C21 C22 O4 178.12(18)
O3 C21 C22 C23 178.23(18)
N2 C21 C22 C23 -2.02(18)
O4 C22 C23 C24 0.5(3)
C21 C22 C23 C24 -179.30(17)
O4 C22 C23 C28 179.9(2)
C21 C22 C23 C28 0.03(18)
C28 C23 C24 C25 -0.4(2)
C22 C23 C24 C25 178.83(17)
C23 C24 C25 C26 -0.6(2)
C23 C24 C25 C41 178.88(16)
C24 C25 C26 C27 0.9(3)
C41 C25 C26 C27 -178.51(16)
C25 C26 C27 C28 -0.3(2)
C26 C27 C28 C23 -0.8(2)
C26 C27 C28 N2 178.96(15)
C24 C23 C28 C27 1.1(2)
C22 C23 C28 C27 -178.30(15)
C24 C23 C28 N2 -178.64(14)
C22 C23 C28 N2 1.94(18)
C21 N2 C28 C27 176.84(16)
C20 N2 C28 C27 4.9(3)
C21 N2 C28 C23 -3.43(19)
C20 N2 C28 C23 -175.32(14)
C6 C5 C29 C30 -77.70(19)
C4 C5 C29 C30 100.93(17)
C32 N3 C31 C6 -129.06(16)
C39 N3 C31 C6 52.0(2)
C5 C6 C31 N3 -126.32(15)
C1 C6 C31 N3 55.00(19)
C39 N3 C32 O5 179.98(16)
C31 N3 C32 O5 0.9(3)
C39 N3 C32 C33 -0.67(16)
C31 N3 C32 C33 -179.73(13)
O5 C32 C33 O6 -1.5(3)
N3 C32 C33 O6 179.18(16)
O5 C32 C33 C34 179.00(16)
N3 C32 C33 C34 -0.35(16)
O6 C33 C34 C35 1.8(3)
C32 C33 C34 C35 -178.66(16)
O6 C33 C34 C39 -178.25(17)
C32 C33 C34 C39 1.24(16)
C39 C34 C35 C36 1.2(2)
C33 C34 C35 C36 -178.88(16)
C34 C35 C36 C37 -1.3(2)
C34 C35 C36 C42 178.04(16)
C35 C36 C37 C38 0.5(2)
C42 C36 C37 C38 -178.84(16)
C36 C37 C38 C39 0.4(2)
C37 C38 C39 C34 -0.5(2)
C37 C38 C39 N3 -178.71(15)
C35 C34 C39 C38 -0.3(2)
C33 C34 C39 C38 179.79(14)
C35 C34 C39 N3 178.20(14)
C33 C34 C39 N3 -1.71(17)
C32 N3 C39 C38 179.88(16)
C31 N3 C39 C38 -1.1(3)
C32 N3 C39 C34 1.54(18)
C31 N3 C39 C34 -179.44(13)
